data_1518151
loop_
_publ_author_name
'He, Ling'
'Zhao, Liang'
'Wang, De-Xian'
'Wang, Mei-Xiang'

_publ_section_title
;
 Catalytic asymmetric difunctionalization of stable tertiary enamides with
 salicylaldehydes: highly efficient, enantioselective, and
 diastereoselective synthesis of diverse 4-chromanol derivatives.
;
_journal_issue 22
_journal_name_full 'Organic letters'
_journal_page_first 5972
_journal_page_last 5975
_journal_paper_doi 10.1021/ol5029964
_journal_volume 16
_journal_year 2014
_chemical_absolute_configuration ad
_chemical_formula_moiety 'C18 H16 Br N O3'
_chemical_formula_sum 'C18 H16 Br N O3'
_chemical_formula_weight 374.23
_chemical_name_systematic
; 
 ? 
;
_space_group_IT_number 19
_symmetry_cell_setting orthorhombic
_symmetry_space_group_name_Hall 'P 2ac 2ab'
_symmetry_space_group_name_H-M 'P 21 21 21'
_atom_sites_solution_hydrogens geom
_atom_sites_solution_primary direct
_atom_sites_solution_secondary difmap
_audit_creation_method SHELXL-97
_cell_angle_alpha 90.00
_cell_angle_beta 90.00
_cell_angle_gamma 90.00
_cell_formula_units_Z 4
_cell_length_a 5.9343(12)
_cell_length_b 11.372(2)
_cell_length_c 23.049(5)
_cell_measurement_reflns_used 4501
_cell_measurement_temperature 173(2)
_cell_measurement_theta_max 27.48
_cell_measurement_theta_min 1.77
_cell_volume 1555.5(5)
_computing_cell_refinement 'CrystalClear (Rigaku Inc., 2007)'
_computing_data_collection 'CrystalClear (Rigaku Inc., 2007)'
_computing_data_reduction 'CrystalClear (Rigaku Inc., 2007)'
_computing_molecular_graphics 'Olex2 ver 1.1'
_computing_publication_material 'SHELX97 (Sheldrick, 2008)'
_computing_structure_refinement 'Olex2 ver 1.1'
_computing_structure_solution 'SHELXS-97 (Sheldrick, 2008)'
_diffrn_ambient_temperature 173(2)
_diffrn_measured_fraction_theta_full 0.996
_diffrn_measured_fraction_theta_max 0.996
_diffrn_measurement_device_type 'Saturn724+ CCD'
_diffrn_measurement_method '\w scans at fixed \c = 45\%'
_diffrn_radiation_monochromator graphite
_diffrn_radiation_source 'sealed tube'
_diffrn_radiation_type MoK\a
_diffrn_radiation_wavelength 0.71073
_diffrn_reflns_av_R_equivalents 0.0402
_diffrn_reflns_av_sigmaI/netI 0.0385
_diffrn_reflns_limit_h_max 7
_diffrn_reflns_limit_h_min -7
_diffrn_reflns_limit_k_max 14
_diffrn_reflns_limit_k_min -10
_diffrn_reflns_limit_l_max 29
_diffrn_reflns_limit_l_min -22
_diffrn_reflns_number 9791
_diffrn_reflns_theta_full 27.49
_diffrn_reflns_theta_max 27.49
_diffrn_reflns_theta_min 3.20
_exptl_absorpt_coefficient_mu 2.658
_exptl_absorpt_correction_T_max 1.0000
_exptl_absorpt_correction_T_min 0.5702
_exptl_absorpt_correction_type multi-scan
_exptl_absorpt_process_details 'CrystalClear (Rigaku Inc., 2007)'
_exptl_crystal_colour colorless
_exptl_crystal_density_diffrn 1.598
_exptl_crystal_density_method 'not measured'
_exptl_crystal_description rod
_exptl_crystal_F_000 760
_exptl_crystal_size_max 0.39
_exptl_crystal_size_mid 0.23
_exptl_crystal_size_min 0.20
_refine_diff_density_max 0.531
_refine_diff_density_min -0.239
_refine_diff_density_rms 0.060
_refine_ls_abs_structure_details 'Flack H D (1983), Acta Cryst. A39, 876-881'
_refine_ls_abs_structure_Flack 0.018(8)
_refine_ls_extinction_method none
_refine_ls_goodness_of_fit_ref 1.077
_refine_ls_hydrogen_treatment constr
_refine_ls_matrix_type full
_refine_ls_number_parameters 209
_refine_ls_number_reflns 3553
_refine_ls_number_restraints 0
_refine_ls_restrained_S_all 1.077
_refine_ls_R_factor_all 0.0379
_refine_ls_R_factor_gt 0.0347
_refine_ls_shift/su_max 0.001
_refine_ls_shift/su_mean 0.000
_refine_ls_structure_factor_coef Fsqd
_refine_ls_weighting_details 'calc w=1/[\s^2^(Fo^2^)+(0.0343P)^2^+0.3781P] where P=(Fo^2^+2Fc^2^)/3'
_refine_ls_weighting_scheme calc
_refine_ls_wR_factor_gt 0.0776
_refine_ls_wR_factor_ref 0.0802
_reflns_number_gt 3366
_reflns_number_total 3553
_reflns_threshold_expression >2sigma(I)
_cod_data_source_file ol5029964_si_003.cif
_cod_data_source_block sa2887
_cod_depositor_comments 'Adding full bibliography for 1518151--1518152.cif.'
_cod_original_cell_volume 1555.4(6)
_cod_original_sg_symbol_H-M P2(1)2(1)2(1)
_cod_database_code 1518151

loop_
_symmetry_equiv_pos_as_xyz
'x, y, z'
'-x+1/2, -y, z+1/2'
'-x, y+1/2, -z+1/2'
'x+1/2, -y+1/2, -z'

loop_
_atom_site_label
_atom_site_type_symbol
_atom_site_fract_x
_atom_site_fract_y
_atom_site_fract_z
_atom_site_U_iso_or_equiv
_atom_site_adp_type
_atom_site_occupancy
_atom_site_symmetry_multiplicity
_atom_site_calc_flag
_atom_site_refinement_flags
Br1 Br -0.09130(5) 0.14530(3) 0.585116(13) 0.04583(11) Uani 1 1 d .
O1 O 0.4372(3) 0.58327(16) 0.63944(7) 0.0302(4) Uani 1 1 d .
O2 O -0.0991(3) 0.49542(17) 0.74909(7) 0.0315(4) Uani 1 1 d .
H2 H -0.0070 0.4542 0.7678 0.047 Uiso 1 1 calc R
O3 O 0.8309(3) 0.84493(18) 0.68999(8) 0.0368(4) Uani 1 1 d .
N1 N 0.5017(4) 0.7480(2) 0.69529(9) 0.0286(5) Uani 1 1 d .
C1 C 0.3251(4) 0.6803(2) 0.66835(11) 0.0278(5) Uani 1 1 d .
H1 H 0.2347 0.7287 0.6406 0.033 Uiso 1 1 calc R
C2 C 0.1849(4) 0.6399(2) 0.71963(10) 0.0270(5) Uani 1 1 d .
H2A H 0.1018 0.7097 0.7351 0.032 Uiso 1 1 calc R
C3 C 0.0124(4) 0.5489(2) 0.70156(10) 0.0263(5) Uani 1 1 d .
H3 H -0.1060 0.5922 0.6793 0.032 Uiso 1 1 calc R
C4 C 0.1123(4) 0.4593(2) 0.65999(10) 0.0259(5) Uani 1 1 d .
C5 C 0.3160(4) 0.4816(2) 0.63185(11) 0.0257(5) Uani 1 1 d .
C6 C 0.4061(5) 0.3994(2) 0.59336(10) 0.0302(5) Uani 1 1 d .
H6 H 0.5484 0.4137 0.5759 0.036 Uiso 1 1 calc R
C7 C 0.2906(5) 0.2981(2) 0.58060(12) 0.0330(6) Uani 1 1 d .
H7 H 0.3519 0.2421 0.5544 0.040 Uiso 1 1 calc R
C8 C 0.0826(5) 0.2788(2) 0.60665(11) 0.0312(5) Uani 1 1 d .
C9 C -0.0036(4) 0.3566(2) 0.64663(10) 0.0283(5) Uani 1 1 d .
H9 H -0.1429 0.3400 0.6652 0.034 Uiso 1 1 calc R
C10 C 0.3701(4) 0.6081(2) 0.76320(11) 0.0314(6) Uani 1 1 d .
H10A H 0.3099 0.6038 0.8032 0.038 Uiso 1 1 calc R
H10B H 0.4420 0.5322 0.7533 0.038 Uiso 1 1 calc R
C11 C 0.5351(5) 0.7101(3) 0.75651(11) 0.0312(6) Uani 1 1 d .
H11A H 0.4991 0.7746 0.7838 0.037 Uiso 1 1 calc R
H11B H 0.6921 0.6840 0.7632 0.037 Uiso 1 1 calc R
C12 C 0.6528(4) 0.8148(2) 0.66684(11) 0.0285(5) Uani 1 1 d .
C13 C 0.6015(4) 0.8523(2) 0.60604(11) 0.0278(5) Uani 1 1 d .
C14 C 0.4061(5) 0.9140(2) 0.59216(12) 0.0338(6) Uani 1 1 d .
H14 H 0.2969 0.9299 0.6213 0.041 Uiso 1 1 calc R
C15 C 0.3714(5) 0.9521(3) 0.53570(13) 0.0390(7) Uani 1 1 d .
H15 H 0.2379 0.9939 0.5261 0.047 Uiso 1 1 calc R
C16 C 0.5303(5) 0.9296(3) 0.49332(13) 0.0407(7) Uani 1 1 d .
H16 H 0.5060 0.9560 0.4547 0.049 Uiso 1 1 calc R
C17 C 0.7254(5) 0.8684(3) 0.50705(13) 0.0414(7) Uani 1 1 d .
H17 H 0.8339 0.8522 0.4778 0.050 Uiso 1 1 calc R
C18 C 0.7610(5) 0.8314(3) 0.56322(13) 0.0369(6) Uani 1 1 d .
H18 H 0.8963 0.7912 0.5727 0.044 Uiso 1 1 calc R

loop_
_atom_site_aniso_label
_atom_site_aniso_U_11
_atom_site_aniso_U_22
_atom_site_aniso_U_33
_atom_site_aniso_U_23
_atom_site_aniso_U_13
_atom_site_aniso_U_12
Br1 0.04801(18) 0.03937(16) 0.05012(17) -0.01244(13) 0.01169(15) -0.01484(14)
O1 0.0264(9) 0.0317(9) 0.0326(9) -0.0044(7) 0.0038(8) -0.0051(8)
O2 0.0255(8) 0.0360(9) 0.0330(9) 0.0060(7) 0.0045(9) 0.0044(9)
O3 0.0300(9) 0.0324(10) 0.0479(11) -0.0057(9) -0.0070(8) -0.0033(9)
N1 0.0262(10) 0.0284(11) 0.0313(11) -0.0022(9) -0.0030(9) 0.0011(9)
C1 0.0236(12) 0.0248(12) 0.0350(13) 0.0028(10) -0.0023(11) 0.0007(10)
C2 0.0235(11) 0.0261(12) 0.0312(12) 0.0003(11) 0.0026(10) 0.0050(11)
C3 0.0214(11) 0.0291(13) 0.0285(12) 0.0037(10) 0.0022(10) 0.0054(10)
C4 0.0244(12) 0.0288(12) 0.0245(11) 0.0050(9) -0.0007(10) 0.0055(11)
C5 0.0244(11) 0.0291(13) 0.0237(11) 0.0033(10) -0.0039(10) -0.0014(10)
C6 0.0252(12) 0.0352(13) 0.0302(12) -0.0007(10) 0.0024(13) 0.0005(11)
C7 0.0331(14) 0.0328(13) 0.0330(13) -0.0024(11) 0.0053(13) 0.0014(11)
C8 0.0341(14) 0.0267(12) 0.0330(12) -0.0010(10) 0.0001(12) -0.0038(12)
C9 0.0250(11) 0.0303(12) 0.0296(12) 0.0049(11) 0.0013(10) 0.0018(11)
C10 0.0303(14) 0.0376(14) 0.0262(12) -0.0001(10) 0.0011(11) 0.0041(11)
C11 0.0296(14) 0.0393(15) 0.0247(12) -0.0042(11) -0.0027(11) 0.0039(11)
C12 0.0275(13) 0.0213(11) 0.0367(13) -0.0076(10) -0.0027(11) 0.0039(10)
C13 0.0234(11) 0.0214(10) 0.0386(12) -0.0017(10) -0.0004(10) -0.0045(12)
C14 0.0304(13) 0.0312(13) 0.0398(14) 0.0017(11) 0.0043(14) 0.0028(12)
C15 0.0353(16) 0.0345(15) 0.0473(16) 0.0085(12) 0.0003(13) 0.0022(13)
C16 0.0458(18) 0.0368(15) 0.0395(15) 0.0075(13) -0.0001(13) -0.0076(13)
C17 0.0368(16) 0.0461(18) 0.0414(15) -0.0017(14) 0.0087(13) -0.0050(14)
C18 0.0278(13) 0.0361(16) 0.0468(15) -0.0034(12) 0.0032(12) -0.0016(12)

loop_
_atom_type_symbol
_atom_type_description
_atom_type_scat_dispersion_real
_atom_type_scat_dispersion_imag
_atom_type_scat_source
C C 0.0033 0.0016 'International Tables Vol C Tables 4.2.6.8 and 6.1.1.4'
H H 0.0000 0.0000 'International Tables Vol C Tables 4.2.6.8 and 6.1.1.4'
Br Br -0.2901 2.4595 'International Tables Vol C Tables 4.2.6.8 and 6.1.1.4'
N N 0.0061 0.0033 'International Tables Vol C Tables 4.2.6.8 and 6.1.1.4'
O O 0.0106 0.0060 'International Tables Vol C Tables 4.2.6.8 and 6.1.1.4'

loop_
_geom_angle_atom_site_label_1
_geom_angle_atom_site_label_2
_geom_angle_atom_site_label_3
_geom_angle
C5 O1 C1 117.32(19)
C3 O2 H2 109.5
C12 N1 C1 125.2(2)
C12 N1 C11 122.4(2)
C1 N1 C11 110.5(2)
N1 C1 O1 105.7(2)
N1 C1 C2 103.0(2)
O1 C1 C2 112.3(2)
N1 C1 H1 111.8
O1 C1 H1 111.8
C2 C1 H1 111.8
C3 C2 C1 111.3(2)
C3 C2 C10 120.3(2)
C1 C2 C10 100.9(2)
C3 C2 H2A 107.9
C1 C2 H2A 107.9
C10 C2 H2A 107.9
O2 C3 C2 113.4(2)
O2 C3 C4 112.5(2)
C2 C3 C4 111.6(2)
O2 C3 H3 106.3
C2 C3 H3 106.3
C4 C3 H3 106.3
C9 C4 C5 118.6(2)
C9 C4 C3 120.7(2)
C5 C4 C3 120.7(2)
O1 C5 C4 123.2(2)
O1 C5 C6 116.4(2)
C4 C5 C6 120.4(2)
C7 C6 C5 120.5(3)
C7 C6 H6 119.8
C5 C6 H6 119.8
C6 C7 C8 118.9(3)
C6 C7 H7 120.5
C8 C7 H7 120.5
C9 C8 C7 121.2(3)
C9 C8 Br1 119.1(2)
C7 C8 Br1 119.7(2)
C8 C9 C4 120.3(2)
C8 C9 H9 119.8
C4 C9 H9 119.8
C11 C10 C2 102.4(2)
C11 C10 H10A 111.3
C2 C10 H10A 111.3
C11 C10 H10B 111.3
C2 C10 H10B 111.3
H10A C10 H10B 109.2
N1 C11 C10 103.3(2)
N1 C11 H11A 111.1
C10 C11 H11A 111.1
N1 C11 H11B 111.1
C10 C11 H11B 111.1
H11A C11 H11B 109.1
O3 C12 N1 121.2(2)
O3 C12 C13 120.0(2)
N1 C12 C13 118.8(2)
C18 C13 C14 119.4(2)
C18 C13 C12 118.6(2)
C14 C13 C12 121.9(2)
C15 C14 C13 119.8(3)
C15 C14 H14 120.1
C13 C14 H14 120.1
C16 C15 C14 120.3(3)
C16 C15 H15 119.9
C14 C15 H15 119.9
C15 C16 C17 120.1(3)
C15 C16 H16 120.0
C17 C16 H16 120.0
C18 C17 C16 119.7(3)
C18 C17 H17 120.1
C16 C17 H17 120.1
C17 C18 C13 120.8(3)
C17 C18 H18 119.6
C13 C18 H18 119.6

loop_
_geom_bond_atom_site_label_1
_geom_bond_atom_site_label_2
_geom_bond_distance
Br1 C8 1.902(3)
O1 C5 1.372(3)
O1 C1 1.450(3)
O2 C3 1.417(3)
O2 H2 0.8400
O3 C12 1.233(3)
N1 C12 1.346(3)
N1 C1 1.441(3)
N1 C11 1.489(3)
C1 C2 1.517(3)
C1 H1 1.0000
C2 C3 1.514(4)
C2 C10 1.532(3)
C2 H2A 1.0000
C3 C4 1.519(3)
C3 H3 1.0000
C4 C9 1.390(4)
C4 C5 1.395(4)
C5 C6 1.395(4)
C6 C7 1.372(4)
C6 H6 0.9500
C7 C8 1.391(4)
C7 H7 0.9500
C8 C9 1.376(4)
C9 H9 0.9500
C10 C11 1.526(4)
C10 H10A 0.9900
C10 H10B 0.9900
C11 H11A 0.9900
C11 H11B 0.9900
C12 C13 1.496(4)
C13 C18 1.388(4)
C13 C14 1.393(4)
C14 C15 1.387(4)
C14 H14 0.9500
C15 C16 1.382(4)
C15 H15 0.9500
C16 C17 1.386(4)
C16 H16 0.9500
C17 C18 1.378(4)
C17 H17 0.9500
C18 H18 0.9500

loop_
_geom_torsion_atom_site_label_1
_geom_torsion_atom_site_label_2
_geom_torsion_atom_site_label_3
_geom_torsion_atom_site_label_4
_geom_torsion
C12 N1 C1 O1 71.0(3)
C11 N1 C1 O1 -93.8(2)
C12 N1 C1 C2 -171.0(2)
C11 N1 C1 C2 24.2(3)
C5 O1 C1 N1 152.9(2)
C5 O1 C1 C2 41.3(3)
N1 C1 C2 C3 -169.9(2)
O1 C1 C2 C3 -56.6(3)
N1 C1 C2 C10 -41.1(2)
O1 C1 C2 C10 72.1(3)
C1 C2 C3 O2 170.9(2)
C10 C2 C3 O2 53.4(3)
C1 C2 C3 C4 42.7(3)
C10 C2 C3 C4 -74.8(3)
O2 C3 C4 C9 39.2(3)
C2 C3 C4 C9 167.9(2)
O2 C3 C4 C5 -144.5(2)
C2 C3 C4 C5 -15.8(3)
C1 O1 C5 C4 -13.0(3)
C1 O1 C5 C6 166.4(2)
C9 C4 C5 O1 176.2(2)
C3 C4 C5 O1 -0.1(3)
C9 C4 C5 C6 -3.2(3)
C3 C4 C5 C6 -179.5(2)
O1 C5 C6 C7 -176.4(2)
C4 C5 C6 C7 3.1(4)
C5 C6 C7 C8 0.0(4)
C6 C7 C8 C9 -2.9(4)
C6 C7 C8 Br1 175.1(2)
C7 C8 C9 C4 2.8(4)
Br1 C8 C9 C4 -175.26(18)
C5 C4 C9 C8 0.3(4)
C3 C4 C9 C8 176.6(2)
C3 C2 C10 C11 165.7(2)
C1 C2 C10 C11 43.0(2)
C12 N1 C11 C10 -162.3(2)
C1 N1 C11 C10 3.0(3)
C2 C10 C11 N1 -28.6(2)
C1 N1 C12 O3 -160.8(2)
C11 N1 C12 O3 2.2(4)
C1 N1 C12 C13 19.1(4)
C11 N1 C12 C13 -177.9(2)
O3 C12 C13 C18 51.9(3)
N1 C12 C13 C18 -128.0(3)
O3 C12 C13 C14 -123.8(3)
N1 C12 C13 C14 56.3(3)
C18 C13 C14 C15 1.1(4)
C12 C13 C14 C15 176.7(2)
C13 C14 C15 C16 -0.3(4)
C14 C15 C16 C17 0.1(5)
C15 C16 C17 C18 -0.7(5)
C16 C17 C18 C13 1.5(5)
C14 C13 C18 C17 -1.7(4)
C12 C13 C18 C17 -177.5(3)
